data_4347149
loop_
_publ_author_name
'Wang, Suna'
'Cao, Tingting'
'Yan, Hui'
'Li, Yunwu'
'Lu, Jing'
'Ma, Ranran'
'Li, Dacheng'
'Dou, Jianmin'
'Bai, Junfeng'

_publ_section_title
;
 Functionalization of Microporous Lanthanide-Based Metal-Organic
 Frameworks by Dicarboxylate Ligands with Methyl-Substituted
 Thieno[2,3-b]thiophene Groups: Sensing Activities and Magnetic
 Properties.
;
_journal_issue 11
_journal_name_full 'Inorganic chemistry'
_journal_page_first 5139
_journal_page_last 5151
_journal_paper_doi 10.1021/acs.inorgchem.5b02801
_journal_volume 55
_journal_year 2016
_chemical_formula_sum 'C20 H24 Eu N O9 S3'
_chemical_formula_weight 670.56
_space_group_IT_number 15
_space_group_name_Hall '-C 2yc'
_space_group_name_H-M_alt 'C 1 2/c 1'
_symmetry_cell_setting monoclinic
_symmetry_space_group_name_Hall '-C 2yc'
_symmetry_space_group_name_H-M 'C 1 2/c 1'
_atom_sites_solution_hydrogens geom
_atom_sites_solution_primary direct
_atom_sites_solution_secondary difmap
_audit_creation_method SHELXL-97
_cell_angle_alpha 90.00
_cell_angle_beta 121.672(7)
_cell_angle_gamma 90.00
_cell_formula_units_Z 8
_cell_length_a 26.0190(13)
_cell_length_b 12.3698(4)
_cell_length_c 19.5603(11)
_cell_measurement_reflns_used 3491
_cell_measurement_temperature 121.35(10)
_cell_measurement_theta_max 71.2100
_cell_measurement_theta_min 4.0870
_cell_volume 5357.9(6)
_computing_cell_refinement 'Bruker SMART'
_computing_data_collection 'Bruker SMART'
_computing_data_reduction 'Bruker SAINT'
_computing_molecular_graphics 'Bruker SHELXTL'
_computing_publication_material 'Bruker SHELXTL'
_computing_structure_refinement 'SHELXL-97 (Sheldrick, 1997)'
_computing_structure_solution 'SHELXS-97 (Sheldrick, 1990)'
_diffrn_ambient_temperature 121.35(10)
_diffrn_measured_fraction_theta_full 1.000
_diffrn_measured_fraction_theta_max 1.000
_diffrn_measurement_device 'four-circle diffractometer'
_diffrn_measurement_device_type 'Xcalibur, Eos, Gemini'
_diffrn_radiation_monochromator graphite
_diffrn_radiation_source 'fine-focus sealed tube'
_diffrn_radiation_type 'Cu K\a'
_diffrn_radiation_wavelength 1.54184
_diffrn_reflns_av_R_equivalents 0.0626
_diffrn_reflns_av_sigmaI/netI 0.0833
_diffrn_reflns_limit_h_max 14
_diffrn_reflns_limit_h_min -31
_diffrn_reflns_limit_k_max 14
_diffrn_reflns_limit_k_min -11
_diffrn_reflns_limit_l_max 23
_diffrn_reflns_limit_l_min -19
_diffrn_reflns_number 10016
_diffrn_reflns_theta_full 67.22
_diffrn_reflns_theta_max 67.22
_diffrn_reflns_theta_min 3.99
_exptl_absorpt_coefficient_mu 19.356
_exptl_absorpt_correction_T_max 0.3066
_exptl_absorpt_correction_T_min 0.2747
_exptl_absorpt_correction_type multi-scan
_exptl_absorpt_process_details sadabs
_exptl_crystal_colour colorless
_exptl_crystal_density_diffrn 1.663
_exptl_crystal_density_method 'not measured'
_exptl_crystal_description block
_exptl_crystal_F_000 2672
_exptl_crystal_size_max 0.22
_exptl_crystal_size_mid 0.20
_exptl_crystal_size_min 0.18
_refine_diff_density_max 1.836
_refine_diff_density_min -1.431
_refine_diff_density_rms 0.185
_refine_ls_extinction_method none
_refine_ls_goodness_of_fit_ref 1.019
_refine_ls_hydrogen_treatment constr
_refine_ls_matrix_type full
_refine_ls_number_parameters 424
_refine_ls_number_reflns 4794
_refine_ls_number_restraints 1499
_refine_ls_restrained_S_all 0.934
_refine_ls_R_factor_all 0.0751
_refine_ls_R_factor_gt 0.0618
_refine_ls_shift/su_max 0.001
_refine_ls_shift/su_mean 0.000
_refine_ls_structure_factor_coef Fsqd
_refine_ls_weighting_details 'calc w=1/[\s^2^(Fo^2^)+(0.0816P)^2^+62.4876P] where P=(Fo^2^+2Fc^2^)/3'
_refine_ls_weighting_scheme calc
_refine_ls_wR_factor_gt 0.1510
_refine_ls_wR_factor_ref 0.1630
_reflns_number_gt 3967
_reflns_number_total 4794
_reflns_threshold_expression >2sigma(I)
_cod_data_source_file ic5b02801_si_005.cif
_cod_data_source_block 1424435
_cod_original_cell_volume 5357.9(4)
_cod_original_sg_symbol_H-M 'C 2/c'
_cod_database_code 4347149

loop_
_symmetry_equiv_pos_as_xyz
'x, y, z'
'-x, y, -z+1/2'
'x+1/2, y+1/2, z'
'-x+1/2, y+1/2, -z+1/2'
'-x, -y, -z'
'x, -y, z-1/2'
'-x+1/2, -y+1/2, -z'
'x+1/2, -y+1/2, z-1/2'

loop_
_atom_site_label
_atom_site_type_symbol
_atom_site_fract_x
_atom_site_fract_y
_atom_site_fract_z
_atom_site_U_iso_or_equiv
_atom_site_adp_type
_atom_site_occupancy
_atom_site_symmetry_multiplicity
_atom_site_calc_flag
_atom_site_refinement_flags
_atom_site_disorder_assembly
_atom_site_disorder_group
Eu1 Eu 0.503180(16) 0.97455(3) 0.37554(2) 0.00961(15) Uani 1 1 d U . .
S1 S 0.50132(19) 0.5979(3) 0.3305(2) 0.0216(7) Uani 0.50 1 d PDU . .
S2 S 0.4966(2) 0.3456(3) 0.3251(2) 0.0242(7) Uani 0.50 1 d PDU . .
S5 S 0.34259(15) 1.2505(3) 0.4575(2) 0.0204(6) Uani 0.542(3) 1 d PU A 1
S6 S 0.21398(15) 1.3552(3) 0.3626(2) 0.0225(6) Uani 0.542(3) 1 d PU A 1
S5' S 0.32404(17) 1.1546(4) 0.2873(3) 0.0219(6) Uani 0.458(3) 1 d PU A 2
S6' S 0.19398(18) 1.2559(4) 0.1909(3) 0.0222(6) Uani 0.458(3) 1 d PU A 2
N1 N 0.2881(4) 0.4469(9) 0.1122(6) 0.0614(16) Uani 1 1 d U . .
O1 O 0.4392(2) 1.0771(5) 0.3985(3) 0.0242(7) Uani 1 1 d U . .
O2 O 0.4506(2) 1.1364(5) 0.5121(3) 0.0227(8) Uani 1 1 d U . .
O3 O 0.0791(2) 1.3545(5) 0.1372(3) 0.0222(8) Uani 1 1 d U . .
O4 O 0.0970(2) 1.4374(5) 0.2479(3) 0.0202(7) Uani 1 1 d U . .
O5 O 0.5154(2) 0.8220(4) 0.3149(3) 0.0189(8) Uani 1 1 d U . .
O6 O 0.4884(3) 0.1244(4) 0.2976(3) 0.0313(10) Uani 1 1 d U . .
O7 O 0.6002(2) 0.9863(5) 0.3853(3) 0.0230(10) Uani 1 1 d U . .
H7B H 0.6066 1.0515 0.3781 0.035 Uiso 1 1 d R . .
H7C H 0.6281 0.9655 0.4317 0.035 Uiso 1 1 d R . .
O8 O 0.5720(2) 1.1009(5) 0.4860(3) 0.0239(10) Uani 1 1 d U . .
H8A H 0.5538 1.1257 0.5084 0.036 Uiso 1 1 d R . .
H8B H 0.6034 1.0669 0.5206 0.036 Uiso 1 1 d R . .
O10 O 0.1927(3) 0.4039(7) 0.0137(5) 0.0594(16) Uani 1 1 d U . .
C1 C 0.4222(3) 1.1285(7) 0.4382(4) 0.0205(7) Uani 1 1 d U A .
C2 C 0.3622(3) 1.1825(7) 0.3931(4) 0.0210(7) Uani 1 1 d U . .
C3 C 0.2747(6) 1.2829(13) 0.3725(9) 0.0213(8) Uani 0.542(3) 1 d PU A 1
C4 C 0.2664(6) 1.2444(14) 0.3036(10) 0.0213(7) Uani 0.542(3) 1 d PU A 1
C5 C 0.1751(3) 1.3288(7) 0.2559(4) 0.0213(7) Uani 1 1 d U . .
C6 C 0.1135(3) 1.3754(7) 0.2113(4) 0.0209(8) Uani 1 1 d U . .
C7 C 0.5000 0.7761(8) 0.2500 0.0194(9) Uani 1 2 d SU . .
C8 C 0.5000 0.6575(8) 0.2500 0.0214(10) Uani 1 2 d SDU . .
C9 C 0.5002(14) 0.4738(11) 0.2214(12) 0.0226(10) Uani 0.50 1 d PDU . .
C10 C 0.4990(14) 0.4727(10) 0.2906(12) 0.0229(10) Uani 0.50 1 d PDU . .
C11 C 0.3236(6) 1.1412(13) 0.2499(9) 0.0227(13) Uani 0.542(3) 1 d PU A 1
H11A H 0.3655 1.1413 0.2668 0.034 Uiso 0.542(3) 1 calc PR A 1
H11B H 0.3012 1.1838 0.2020 0.034 Uiso 0.542(3) 1 calc PR A 1
H11C H 0.3086 1.0683 0.2392 0.034 Uiso 0.542(3) 1 calc PR A 1
C12 C 0.1829(6) 1.2293(13) 0.1514(9) 0.0229(13) Uani 0.542(3) 1 d PU A 1
H12A H 0.1396 1.2348 0.1206 0.034 Uiso 0.542(3) 1 calc PR A 1
H12B H 0.1945 1.1551 0.1538 0.034 Uiso 0.542(3) 1 calc PR A 1
H12C H 0.1994 1.2718 0.1264 0.034 Uiso 0.542(3) 1 calc PR A 1
C13 C 0.4999(7) 0.6105(12) 0.1217(8) 0.0225(11) Uani 0.50 1 d PDU . .
H13A H 0.5039 0.6874 0.1198 0.034 Uiso 0.50 1 d PR . .
H13B H 0.4628 0.5875 0.0749 0.034 Uiso 0.50 1 d PR . .
H13C H 0.5333 0.5754 0.1231 0.034 Uiso 0.50 1 d PR . .
C14 C 0.5012(7) 0.3408(12) 0.1205(8) 0.0235(11) Uani 0.50 1 d PDU . .
H14A H 0.5402 0.3584 0.1294 0.035 Uiso 0.50 1 d PR . .
H14B H 0.4708 0.3823 0.0762 0.035 Uiso 0.50 1 d PR . .
H14C H 0.4935 0.2651 0.1085 0.035 Uiso 0.50 1 d PR . .
C15 C 0.3163(6) 1.1890(13) 0.3160(9) 0.0216(7) Uani 0.542(3) 1 d PU A 1
C16 C 0.2067(6) 1.2708(13) 0.2359(9) 0.0216(7) Uani 0.542(3) 1 d PU A 1
C17 C 0.3272(5) 0.5212(10) 0.1793(8) 0.0638(16) Uani 1 1 d U . .
H17A H 0.3078 0.5913 0.1691 0.077 Uiso 1 1 calc R . .
H17B H 0.3652 0.5308 0.1820 0.077 Uiso 1 1 calc R . .
C18 C 0.3396(6) 0.4780(11) 0.2597(8) 0.069(2) Uani 1 1 d U . .
H18A H 0.3027 0.4775 0.2598 0.104 Uiso 1 1 calc R . .
H18B H 0.3685 0.5236 0.3024 0.104 Uiso 1 1 calc R . .
H18C H 0.3553 0.4058 0.2677 0.104 Uiso 1 1 calc R . .
C19 C 0.3150(5) 0.3558(11) 0.0952(8) 0.0630(16) Uani 1 1 d U . .
H19A H 0.2867 0.2960 0.0751 0.076 Uiso 1 1 calc R . .
H19B H 0.3509 0.3326 0.1447 0.076 Uiso 1 1 calc R . .
C20 C 0.3321(5) 0.3843(11) 0.0335(8) 0.068(2) Uani 1 1 d U . .
H20A H 0.2960 0.3962 -0.0179 0.102 Uiso 1 1 calc R . .
H20B H 0.3547 0.3259 0.0296 0.102 Uiso 1 1 calc R . .
H20C H 0.3562 0.4488 0.0501 0.102 Uiso 1 1 calc R . .
C21 C 0.2297(5) 0.4648(11) 0.0690(8) 0.0618(16) Uani 1 1 d U . .
H21 H 0.2149 0.5265 0.0801 0.074 Uiso 1 1 calc R . .
C22 C 0.5000 0.1692(9) 0.2500 0.0263(11) Uani 1 2 d SU . .
C23 C 0.4990(9) 0.5808(10) 0.1970(9) 0.0226(10) Uani 0.50 1 d PDU . .
C24 C 0.4999(9) 0.3669(11) 0.1964(9) 0.0243(10) Uani 0.50 1 d PDU . .
C25 C 0.5000 0.2897(8) 0.2500 0.0247(10) Uani 1 2 d SDU . .
C3' C 0.2711(8) 1.2691(16) 0.3413(12) 0.0215(7) Uani 0.458(3) 1 d PU A 2
C4' C 0.2628(8) 1.2272(15) 0.2746(11) 0.0215(8) Uani 0.458(3) 1 d PU A 2
C11' C 0.3527(7) 1.2798(16) 0.4968(11) 0.0232(13) Uani 0.458(3) 1 d PU A 2
H11D H 0.3902 1.2443 0.5332 0.035 Uiso 0.458(3) 1 calc PR A 2
H11E H 0.3233 1.2613 0.5104 0.035 Uiso 0.458(3) 1 calc PR A 2
H11F H 0.3587 1.3567 0.5009 0.035 Uiso 0.458(3) 1 calc PR A 2
C12' C 0.2145(8) 1.3918(17) 0.3904(11) 0.0246(14) Uani 0.458(3) 1 d PU A 2
H12D H 0.1817 1.4422 0.3636 0.037 Uiso 0.458(3) 1 calc PR A 2
H12E H 0.2513 1.4303 0.4249 0.037 Uiso 0.458(3) 1 calc PR A 2
H12F H 0.2066 1.3427 0.4219 0.037 Uiso 0.458(3) 1 calc PR A 2
C15' C 0.3306(7) 1.2444(15) 0.4128(11) 0.0216(7) Uani 0.458(3) 1 d PU A 2
C16' C 0.2205(7) 1.3290(15) 0.3288(10) 0.0214(7) Uani 0.458(3) 1 d PU A 2

loop_
_atom_site_aniso_label
_atom_site_aniso_U_11
_atom_site_aniso_U_22
_atom_site_aniso_U_33
_atom_site_aniso_U_23
_atom_site_aniso_U_13
_atom_site_aniso_U_12
Eu1 0.0070(2) 0.0051(2) 0.0114(2) -0.00491(16) 0.00118(16) 0.00013(15)
S1 0.0385(12) 0.0040(11) 0.0190(12) -0.0003(9) 0.0129(11) 0.0002(9)
S2 0.0413(13) 0.0050(12) 0.0219(13) 0.0013(9) 0.0136(11) -0.0005(9)
S5 0.0160(9) 0.0231(10) 0.0133(9) -0.0064(9) 0.0016(8) 0.0098(8)
S6 0.0172(9) 0.0249(10) 0.0146(9) -0.0079(9) 0.0008(8) 0.0116(8)
S5' 0.0173(9) 0.0245(10) 0.0140(10) -0.0064(9) 0.0014(9) 0.0119(9)
S6' 0.0174(9) 0.0241(10) 0.0135(10) -0.0066(9) 0.0003(9) 0.0115(9)
N1 0.037(2) 0.052(3) 0.072(3) -0.002(3) 0.013(2) 0.010(2)
O1 0.0180(11) 0.0234(12) 0.0174(11) -0.0057(10) -0.0003(10) 0.0094(10)
O2 0.0172(11) 0.0231(12) 0.0163(11) -0.0046(11) 0.0008(10) 0.0089(11)
O3 0.0171(12) 0.0251(13) 0.0139(12) -0.0047(11) 0.0009(10) 0.0083(11)
O4 0.0167(12) 0.0236(13) 0.0133(12) -0.0033(11) 0.0030(10) 0.0085(11)
O5 0.0282(13) 0.0055(13) 0.0188(13) -0.0022(10) 0.0093(11) 0.0006(11)
O6 0.0411(16) 0.0073(15) 0.0307(16) 0.0018(12) 0.0086(14) -0.0019(13)
O7 0.0181(19) 0.024(2) 0.0215(19) -0.0103(18) 0.0068(16) -0.0058(18)
O8 0.0190(17) 0.023(2) 0.0214(18) -0.0133(17) 0.0047(15) 0.0015(17)
O10 0.034(3) 0.054(3) 0.070(3) 0.006(3) 0.013(2) 0.009(2)
C1 0.0159(10) 0.0216(11) 0.0148(10) -0.0051(10) 0.0017(9) 0.0086(10)
C2 0.0164(10) 0.0233(11) 0.0142(10) -0.0055(10) 0.0018(9) 0.0097(9)
C3 0.0167(10) 0.0238(11) 0.0140(11) -0.0061(10) 0.0016(10) 0.0104(10)
C4 0.0168(9) 0.0236(10) 0.0140(10) -0.0058(9) 0.0015(9) 0.0103(9)
C5 0.0170(10) 0.0236(11) 0.0137(10) -0.0054(10) 0.0015(9) 0.0096(9)
C6 0.0163(11) 0.0237(12) 0.0138(11) -0.0048(11) 0.0018(10) 0.0097(10)
C7 0.0297(13) 0.0051(13) 0.0190(13) 0.000 0.0098(12) 0.000
C8 0.0345(14) 0.0052(13) 0.0201(14) 0.000 0.0113(13) 0.000
C9 0.0364(13) 0.0049(13) 0.0212(14) 0.0002(10) 0.0115(13) -0.0002(10)
C10 0.0371(14) 0.0051(13) 0.0214(14) 0.0000(10) 0.0118(13) -0.0001(10)
C11 0.0178(16) 0.0247(17) 0.0148(17) -0.0067(17) 0.0010(16) 0.0111(16)
C12 0.0181(16) 0.0242(17) 0.0150(17) -0.0059(17) 0.0008(16) 0.0105(16)
C13 0.0360(15) 0.0055(14) 0.0208(15) 0.0003(11) 0.0113(14) -0.0004(12)
C14 0.0371(15) 0.0057(15) 0.0221(15) 0.0001(11) 0.0117(15) -0.0003(12)
C15 0.0171(9) 0.0235(10) 0.0144(10) -0.0060(9) 0.0015(9) 0.0101(9)
C16 0.0171(9) 0.0239(10) 0.0140(10) -0.0057(10) 0.0014(9) 0.0101(9)
C17 0.038(2) 0.053(3) 0.074(3) -0.002(3) 0.012(2) 0.010(2)
C18 0.044(3) 0.055(4) 0.076(4) -0.005(3) 0.009(3) 0.008(3)
C19 0.038(2) 0.053(3) 0.073(3) -0.003(3) 0.012(2) 0.010(2)
C20 0.041(3) 0.059(4) 0.077(4) -0.003(3) 0.013(3) 0.010(3)
C21 0.037(2) 0.053(3) 0.073(3) -0.001(3) 0.013(2) 0.010(2)
C22 0.0386(16) 0.0058(16) 0.0254(17) 0.000 0.0106(15) 0.000
C23 0.0356(13) 0.0054(13) 0.0210(14) -0.0003(10) 0.0109(13) -0.0001(10)
C24 0.0378(14) 0.0058(13) 0.0229(14) 0.0004(10) 0.0115(13) -0.0005(10)
C25 0.0376(14) 0.0057(14) 0.0235(15) 0.000 0.0112(13) 0.000
C3' 0.0167(9) 0.0237(10) 0.0141(10) -0.0060(10) 0.0013(9) 0.0103(9)
C4' 0.0170(10) 0.0237(11) 0.0141(11) -0.0062(10) 0.0014(10) 0.0103(10)
C11' 0.0179(17) 0.0243(18) 0.0156(17) -0.0063(17) 0.0006(16) 0.0107(17)
C12' 0.0186(17) 0.0252(18) 0.0158(17) -0.0063(17) -0.0007(17) 0.0107(17)
C15' 0.0168(9) 0.0236(10) 0.0144(10) -0.0060(10) 0.0014(9) 0.0101(9)
C16' 0.0169(10) 0.0239(11) 0.0139(10) -0.0060(10) 0.0016(9) 0.0102(9)

loop_
_atom_type_symbol
_atom_type_description
_atom_type_scat_dispersion_real
_atom_type_scat_dispersion_imag
_atom_type_scat_source
C C 0.0181 0.0091 'International Tables Vol C Tables 4.2.6.8 and 6.1.1.4'
H H 0.0000 0.0000 'International Tables Vol C Tables 4.2.6.8 and 6.1.1.4'
N N 0.0311 0.0180 'International Tables Vol C Tables 4.2.6.8 and 6.1.1.4'
O O 0.0492 0.0322 'International Tables Vol C Tables 4.2.6.8 and 6.1.1.4'
Eu Eu -8.9294 11.1857 'International Tables Vol C Tables 4.2.6.8 and 6.1.1.4'
S S 0.3331 0.5567 'International Tables Vol C Tables 4.2.6.8 and 6.1.1.4'

loop_
_geom_angle_atom_site_label_1
_geom_angle_atom_site_label_2
_geom_angle_atom_site_label_3
_geom_angle
_geom_angle_site_symmetry_1
_geom_angle_site_symmetry_3
O6 Eu1 O1 78.5(2) 1_565 .
O6 Eu1 O2 158.0(2) 1_565 5_676
O1 Eu1 O2 101.98(18) . 5_676
O6 Eu1 O5 109.5(2) 1_565 .
O1 Eu1 O5 147.51(19) . .
O2 Eu1 O5 82.10(17) 5_676 .
O6 Eu1 O7 79.0(2) 1_565 .
O1 Eu1 O7 140.67(19) . .
O2 Eu1 O7 87.74(19) 5_676 .
O5 Eu1 O7 71.08(18) . .
O6 Eu1 O4 77.35(19) 1_565 4_545
O1 Eu1 O4 78.26(18) . 4_545
O2 Eu1 O4 124.49(18) 5_676 4_545
O5 Eu1 O4 73.25(18) . 4_545
O7 Eu1 O4 126.90(17) . 4_545
O6 Eu1 O8 82.17(19) 1_565 .
O1 Eu1 O8 75.60(17) . .
O2 Eu1 O8 76.77(19) 5_676 .
O5 Eu1 O8 135.76(17) . .
O7 Eu1 O8 69.68(17) . .
O4 Eu1 O8 149.46(18) 4_545 .
O6 Eu1 O3 125.08(19) 1_565 4_545
O1 Eu1 O3 71.4(2) . 4_545
O2 Eu1 O3 74.59(17) 5_676 4_545
O5 Eu1 O3 78.96(18) . 4_545
O7 Eu1 O3 147.04(19) . 4_545
O4 Eu1 O3 52.54(16) 4_545 4_545
O8 Eu1 O3 129.93(17) . 4_545
O6 Eu1 C6 101.3(2) 1_565 4_545
O1 Eu1 C6 72.7(2) . 4_545
O2 Eu1 C6 99.7(2) 5_676 4_545
O5 Eu1 C6 74.8(2) . 4_545
O7 Eu1 C6 143.7(2) . 4_545
O4 Eu1 C6 26.27(18) 4_545 4_545
O8 Eu1 C6 146.6(2) . 4_545
O3 Eu1 C6 26.27(18) 4_545 4_545
C23 S1 C13 167.6(18) 2_655 2_655
C13 S1 C10 125.1(11) 2_655 .
C23 S1 C8 46.9(14) 2_655 .
C13 S1 C8 145.2(10) 2_655 .
C10 S1 C8 89.5(6) . .
C13 S1 C9 132.2(11) 2_655 2_655
C8 S1 C9 82.4(6) . 2_655
C24 S2 C14 152(2) 2_655 2_655
C24 S2 C25 53.9(15) 2_655 .
C14 S2 C25 151.7(9) 2_655 .
C14 S2 C10 117.4(10) 2_655 .
C25 S2 C10 90.2(6) . .
C14 S2 C9 124.1(10) 2_655 2_655
C25 S2 C9 83.4(6) . 2_655
C3 S5 C2 87.5(6) . .
C3 S6 C5 87.7(6) . .
C4' S5' C2 88.6(7) . .
C4' S6' C5 88.0(7) . .
C21 N1 C19 121.2(11) . .
C21 N1 C17 119.3(11) . .
C19 N1 C17 119.5(9) . .
C1 O1 Eu1 157.4(5) . .
C1 O2 Eu1 139.1(5) . 5_676
C6 O3 Eu1 92.6(4) . 4
C6 O4 Eu1 93.2(4) . 4
C7 O5 Eu1 145.7(5) . .
C22 O6 Eu1 146.1(6) . 1_545
O2 C1 O1 125.3(7) . .
O2 C1 C2 117.0(6) . .
O1 C1 C2 117.6(6) . .
C15' C2 C15 88.2(11) . .
C15' C2 C1 135.1(10) . .
C15 C2 C1 136.7(9) . .
C15 C2 S5 110.2(8) . .
C1 C2 S5 113.0(5) . .
C15' C2 S5' 113.3(9) . .
C1 C2 S5' 111.6(5) . .
S5 C2 S5' 135.1(4) . .
C4 C3 S5 115.6(11) . .
C4 C3 S6 114.5(11) . .
S5 C3 S6 129.8(10) . .
C3 C4 C15 111.3(14) . .
C3 C4 C16 111.6(14) . .
C15 C4 C16 137.1(16) . .
C16' C5 C16 88.8(11) . .
C16' C5 C6 136.8(10) . .
C16 C5 C6 134.3(9) . .
C16 C5 S6 113.0(8) . .
C6 C5 S6 112.7(5) . .
C16' C5 S6' 110.4(9) . .
C6 C5 S6' 112.7(5) . .
S6 C5 S6' 134.6(4) . .
O3 C6 O4 121.6(6) . .
O3 C6 C5 119.3(6) . .
O4 C6 C5 119.0(6) . .
O3 C6 Eu1 61.1(4) . 4
O4 C6 Eu1 60.6(4) . 4
C5 C6 Eu1 177.4(6) . 4
O5 C7 O5 125.9(10) . 2_655
O5 C7 C8 117.0(5) . .
O5 C7 C8 117.0(5) 2_655 .
C23 C8 C23 94.3(13) . 2_655
C23 C8 C7 132.8(7) . .
C23 C8 C7 132.8(7) 2_655 .
C23 C8 S1 111.8(9) 2_655 2_655
C7 C8 S1 115.3(3) . 2_655
C23 C8 S1 111.8(9) . .
C7 C8 S1 115.3(3) . .
S1 C8 S1 129.3(7) 2_655 .
C10 C9 C9 175(10) 2_655 2_655
C10 C9 C10 175(10) 2_655 .
C10 C9 C23 74(5) 2_655 .
C9 C9 C23 109.1(9) 2_655 .
C10 C9 C23 109.7(14) . .
C10 C9 C24 67(5) 2_655 .
C9 C9 C24 110.1(9) 2_655 .
C10 C9 C24 109.5(14) . .
C23 C9 C24 140.7(15) . .
C10 C9 S1 60(5) 2_655 2_655
C9 C9 S1 122.9(5) 2_655 2_655
C10 C9 S1 123.5(12) . 2_655
C24 C9 S1 127.0(12) . 2_655
C10 C9 S2 56(5) 2_655 2_655
C9 C9 S2 121.0(5) 2_655 2_655
C10 C9 S2 120.4(12) . 2_655
C23 C9 S2 129.9(12) . 2_655
S1 C9 S2 116.1(9) 2_655 2_655
C9 C10 C24 103(5) 2_655 2_655
C9 C10 C23 96(5) 2_655 2_655
C24 C10 C23 160.3(16) 2_655 2_655
C24 C10 C9 100.9(14) 2_655 .
C23 C10 C9 98.5(13) 2_655 .
C24 C10 C10 100.3(10) 2_655 2_655
C23 C10 C10 99.0(9) 2_655 2_655
C9 C10 S1 112(5) 2_655 .
C24 C10 S1 143.8(13) 2_655 .
C9 C10 S1 115.2(11) . .
C10 C10 S1 115.7(6) 2_655 .
C9 C10 S2 117(5) 2_655 .
C23 C10 S2 146.7(13) 2_655 .
C9 C10 S2 114.8(12) . .
C10 C10 S2 114.3(5) 2_655 .
S1 C10 S2 130.0(10) . .
C2 C15 C4 115.4(14) . .
C2 C15 C11 119.6(12) . .
C4 C15 C11 124.9(13) . .
C5 C16 C4 113.1(13) . .
C5 C16 C12 123.7(12) . .
C4 C16 C12 123.1(13) . .
N1 C17 C18 111.7(11) . .
N1 C19 C20 112.1(11) . .
O10 C21 N1 124.0(12) . .
O6 C22 O6 127.4(11) 2_655 .
O6 C22 C25 116.3(5) 2_655 .
O6 C22 C25 116.3(5) . .
S1 C23 C10 120.7(18) 2_655 2_655
S1 C23 C8 115.6(17) 2_655 .
C10 C23 C8 123.7(13) 2_655 .
S1 C23 C9 130.7(19) 2_655 .
C8 C23 C9 113.7(12) . .
C10 C23 C13 113.0(12) 2_655 .
C8 C23 C13 123.2(11) . .
C9 C23 C13 123.0(13) . .
S2 C24 C10 129(2) 2_655 2_655
S2 C24 C9 139(2) 2_655 .
S2 C24 C25 108.1(18) 2_655 .
C10 C24 C25 122.0(14) 2_655 .
C9 C24 C25 112.3(12) . .
C10 C24 C14 112.5(13) 2_655 .
C9 C24 C14 122.3(13) . .
C25 C24 C14 125.5(11) . .
C24 C25 C24 95.3(13) 2_655 .
C24 C25 C22 132.4(7) 2_655 .
C24 C25 C22 132.4(7) . .
C24 C25 S2 113.1(9) . .
C22 C25 S2 114.5(3) . .
C24 C25 S2 113.1(9) 2_655 2_655
C22 C25 S2 114.5(3) . 2_655
S2 C25 S2 131.0(7) . 2_655
C4' C3' C16' 112.5(16) . .
C4' C3' C15' 113.8(16) . .
C16' C3' C15' 133.7(19) . .
C3' C4' S6' 114.4(13) . .
C3' C4' S5' 113.8(13) . .
S6' C4' S5' 131.8(12) . .
C2 C15' C3' 110.4(16) . .
C2 C15' C11' 123.6(14) . .
C3' C15' C11' 126.0(16) . .
C5 C16' C3' 114.7(16) . .
C5 C16' C12' 117.8(14) . .
C3' C16' C12' 127.5(16) . .

loop_
_geom_bond_atom_site_label_1
_geom_bond_atom_site_label_2
_geom_bond_distance
_geom_bond_site_symmetry_2
Eu1 O6 2.301(6) 1_565
Eu1 O1 2.318(5) .
Eu1 O2 2.321(5) 5_676
Eu1 O5 2.338(5) .
Eu1 O7 2.435(5) .
Eu1 O4 2.496(5) 4_545
Eu1 O8 2.501(5) .
Eu1 O3 2.508(5) 4_545
Eu1 C6 2.861(7) 4_545
S1 C23 0.575(13) 2_655
S1 C13 0.964(13) 2_655
S1 C10 1.721(13) .
S1 C8 1.723(5) .
S1 C9 1.829(15) 2_655
S2 C24 0.543(14) 2_655
S2 C14 1.037(13) 2_655
S2 C25 1.668(6) .
S2 C10 1.724(13) .
S2 C9 1.851(15) 2_655
S5 C3 1.721(14) .
S5 C2 1.797(8) .
S6 C3 1.736(14) .
S6 C5 1.808(8) .
S5' C4' 1.730(17) .
S5' C2 1.797(8) .
S6' C4' 1.713(17) .
S6' C5 1.823(8) .
N1 C21 1.312(14) .
N1 C19 1.455(15) .
N1 C17 1.484(15) .
O1 C1 1.249(9) .
O2 C1 1.234(9) .
O2 Eu1 2.321(5) 5_676
O3 C6 1.268(9) .
O3 Eu1 2.508(5) 4
O4 C6 1.269(9) .
O4 Eu1 2.496(5) 4
O5 C7 1.248(7) .
O6 C22 1.249(8) .
O6 Eu1 2.301(6) 1_545
O10 C21 1.254(14) .
C1 C2 1.489(9) .
C2 C15' 1.319(18) .
C2 C15 1.348(15) .
C3 C4 1.33(2) .
C4 C15 1.37(2) .
C4 C16 1.46(2) .
C5 C16' 1.289(18) .
C5 C16 1.295(16) .
C5 C6 1.483(9) .
C6 Eu1 2.861(7) 4
C7 O5 1.248(7) 2_655
C7 C8 1.468(14) .
C8 C23 1.395(13) .
C8 C23 1.395(13) 2_655
C8 S1 1.723(5) 2_655
C9 C10 0.25(3) 2_655
C9 C9 1.13(3) 2_655
C9 C10 1.372(13) .
C9 C23 1.401(15) .
C9 C24 1.407(15) .
C9 S1 1.829(15) 2_655
C9 S2 1.851(15) 2_655
C10 C9 0.25(3) 2_655
C10 C24 1.33(2) 2_655
C10 C23 1.35(2) 2_655
C10 C10 1.62(3) 2_655
C11 C15 1.52(2) .
C12 C16 1.517(19) .
C13 S1 0.964(13) 2_655
C13 C23 1.530(14) .
C14 S2 1.037(13) 2_655
C14 C24 1.537(14) .
C17 C18 1.527(18) .
C19 C20 1.530(17) .
C22 O6 1.249(8) 2_655
C22 C25 1.492(14) .
C23 S1 0.575(13) 2_655
C23 C10 1.35(2) 2_655
C24 S2 0.543(14) 2_655
C24 C10 1.33(2) 2_655
C24 C25 1.417(13) .
C25 C24 1.417(13) 2_655
C25 S2 1.668(6) 2_655
C3' C4' 1.31(2) .
C3' C16' 1.42(2) .
C3' C15' 1.47(2) .
C11' C15' 1.50(2) .
C12' C16' 1.51(2) .

loop_
_geom_torsion_atom_site_label_1
_geom_torsion_atom_site_label_2
_geom_torsion_atom_site_label_3
_geom_torsion_atom_site_label_4
_geom_torsion
_geom_torsion_site_symmetry_1
_geom_torsion_site_symmetry_4
O6 Eu1 O1 C1 -121.2(15) 1_565 .
O2 Eu1 O1 C1 36.4(15) 5_676 .
O5 Eu1 O1 C1 130.5(14) . .
O7 Eu1 O1 C1 -64.9(16) . .
O4 Eu1 O1 C1 159.6(15) 4_545 .
O8 Eu1 O1 C1 -36.4(15) . .
O3 Eu1 O1 C1 105.4(15) 4_545 .
C6 Eu1 O1 C1 133.0(15) 4_545 .
O6 Eu1 O5 C7 -35.0(8) 1_565 .
O1 Eu1 O5 C7 64.3(9) . .
O2 Eu1 O5 C7 164.2(7) 5_676 .
O7 Eu1 O5 C7 -105.4(7) . .
O4 Eu1 O5 C7 34.5(7) 4_545 .
O8 Eu1 O5 C7 -134.0(7) . .
O3 Eu1 O5 C7 88.5(7) 4_545 .
C6 Eu1 O5 C7 61.8(7) 4_545 .
Eu1 O2 C1 O1 -52.3(13) 5_676 .
Eu1 O2 C1 C2 126.1(7) 5_676 .
Eu1 O1 C1 O2 -4(2) . .
Eu1 O1 C1 C2 177.3(10) . .
O2 C1 C2 C15' 3.7(19) . .
O1 C1 C2 C15' -177.8(15) . .
O2 C1 C2 C15 -175.0(13) . .
O1 C1 C2 C15 3.5(18) . .
O2 C1 C2 S5 -0.1(10) . .
O1 C1 C2 S5 178.5(6) . .
O2 C1 C2 S5' -175.3(6) . .
O1 C1 C2 S5' 3.2(10) . .
C3 S5 C2 C15' 9(2) . .
C3 S5 C2 C15 -1.3(11) . .
C3 S5 C2 C1 -177.6(8) . .
C3 S5 C2 S5' -3.8(9) . .
C4' S5' C2 C15' -2.4(13) . .
C4' S5' C2 C15 -2.6(18) . .
C4' S5' C2 C1 176.9(9) . .
C4' S5' C2 S5 3.0(10) . .
C2 S5 C3 C4 2.0(14) . .
C2 S5 C3 S6 179.9(12) . .
C5 S6 C3 C4 0.2(13) . .
C5 S6 C3 S5 -177.7(12) . .
S5 C3 C4 C15 -2(2) . .
S6 C3 C4 C15 179.6(12) . .
S5 C3 C4 C16 176.9(12) . .
S6 C3 C4 C16 -1(2) . .
C3 S6 C5 C16' -8(2) . .
C3 S6 C5 C16 1.1(11) . .
C3 S6 C5 C6 179.2(8) . .
C3 S6 C5 S6' 0.6(9) . .
C4' S6' C5 C16' 2.9(13) . .
C4' S6' C5 C16 -2(2) . .
C4' S6' C5 C6 -179.3(9) . .
C4' S6' C5 S6 -0.7(10) . .
Eu1 O3 C6 O4 1.3(9) 4 .
Eu1 O3 C6 C5 -177.0(7) 4 .
Eu1 O4 C6 O3 -1.4(9) 4 .
Eu1 O4 C6 C5 177.0(7) 4 .
C16' C5 C6 O3 -177.5(15) . .
C16 C5 C6 O3 4.1(18) . .
S6 C5 C6 O3 -173.4(7) . .
S6' C5 C6 O3 5.6(11) . .
C16' C5 C6 O4 4(2) . .
C16 C5 C6 O4 -174.3(13) . .
S6 C5 C6 O4 8.2(11) . .
S6' C5 C6 O4 -172.8(6) . .
Eu1 O5 C7 O5 30.8(6) . 2_655
Eu1 O5 C7 C8 -149.2(6) . .
O5 C7 C8 C23 -163.4(11) . .
O5 C7 C8 C23 16.6(11) 2_655 .
O5 C7 C8 C23 16.6(11) . 2_655
O5 C7 C8 C23 -163.4(11) 2_655 2_655
O5 C7 C8 S1 -163.2(3) . 2_655
O5 C7 C8 S1 16.8(3) 2_655 2_655
O5 C7 C8 S1 16.8(3) . .
O5 C7 C8 S1 -163.2(3) 2_655 .
C23 S1 C8 C23 1(4) 2_655 .
C13 S1 C8 C23 -175.3(19) 2_655 .
C10 S1 C8 C23 -1.1(14) . .
C9 S1 C8 C23 -0.3(14) 2_655 .
C13 S1 C8 C23 -176(4) 2_655 2_655
C10 S1 C8 C23 -2(3) . 2_655
C9 S1 C8 C23 -1(3) 2_655 2_655
C23 S1 C8 C7 -179(3) 2_655 .
C13 S1 C8 C7 4.6(18) 2_655 .
C10 S1 C8 C7 178.8(11) . .
C9 S1 C8 C7 179.5(10) 2_655 .
C23 S1 C8 S1 1(3) 2_655 2_655
C13 S1 C8 S1 -175.4(18) 2_655 2_655
C10 S1 C8 S1 -1.2(11) . 2_655
C9 S1 C8 S1 -0.5(10) 2_655 2_655
C23 C9 C10 C24 180(3) . 2_655
C24 C9 C10 C24 2(2) . 2_655
S1 C9 C10 C24 179(3) 2_655 2_655
S2 C9 C10 C24 -0.6(16) 2_655 2_655
C23 C9 C10 C23 -4(2) . 2_655
C24 C9 C10 C23 179(3) . 2_655
S1 C9 C10 C23 -4.1(16) 2_655 2_655
S2 C9 C10 C23 176(3) 2_655 2_655
C23 C9 C10 S1 -4.0(16) . .
C24 C9 C10 S1 178(2) . .
S1 C9 C10 S1 -4.4(16) 2_655 .
S2 C9 C10 S1 176(2) 2_655 .
C23 C9 C10 S2 177(3) . .
C24 C9 C10 S2 -0.8(16) . .
S1 C9 C10 S2 177(2) 2_655 .
S2 C9 C10 S2 -3.4(15) 2_655 .
C23 S1 C10 C9 4(15) 2_655 2_655
C13 S1 C10 C9 -178(15) 2_655 2_655
C8 S1 C10 C9 6(16) . 2_655
C23 S1 C10 C24 175(6) 2_655 2_655
C13 S1 C10 C24 -7(5) 2_655 2_655
C8 S1 C10 C24 177(4) . 2_655
C9 S1 C10 C24 171(20) 2_655 2_655
C13 S1 C10 C23 178(3) 2_655 2_655
C8 S1 C10 C23 2(3) . 2_655
C9 S1 C10 C23 -4(15) 2_655 2_655
C23 S1 C10 C9 1(3) 2_655 .
C13 S1 C10 C9 178.9(14) 2_655 .
C8 S1 C10 C9 3.0(11) . .
C9 S1 C10 C9 -3(15) 2_655 .
C23 S1 C10 C10 2(3) 2_655 2_655
C13 S1 C10 C10 179(3) 2_655 2_655
C8 S1 C10 C10 3(3) . 2_655
C9 S1 C10 C10 -2(13) 2_655 2_655
C23 S1 C10 S2 -180(5) 2_655 .
C13 S1 C10 S2 -2(3) 2_655 .
C8 S1 C10 S2 -178(2) . .
C9 S1 C10 S2 176(18) 2_655 .
C24 S2 C10 C9 8(15) 2_655 2_655
C14 S2 C10 C9 173(16) 2_655 2_655
C25 S2 C10 C9 -1(17) . 2_655
C14 S2 C10 C24 165(4) 2_655 2_655
C25 S2 C10 C24 -9(4) . 2_655
C9 S2 C10 C24 -8(15) 2_655 2_655
C24 S2 C10 C23 -168(7) 2_655 2_655
C14 S2 C10 C23 -3(5) 2_655 2_655
C25 S2 C10 C23 -177(4) . 2_655
C9 S2 C10 C23 -176(21) 2_655 2_655
C24 S2 C10 C9 11(4) 2_655 .
C14 S2 C10 C9 175.6(13) 2_655 .
C25 S2 C10 C9 2.2(11) . .
C9 S2 C10 C9 3(16) 2_655 .
C24 S2 C10 C10 11(4) 2_655 2_655
C14 S2 C10 C10 175(3) 2_655 2_655
C25 S2 C10 C10 2(3) . 2_655
C9 S2 C10 C10 3(14) 2_655 2_655
C24 S2 C10 S1 -168(5) 2_655 .
C14 S2 C10 S1 -3(3) 2_655 .
C25 S2 C10 S1 -177(2) . .
C9 S2 C10 S1 -176(19) 2_655 .
C15' C2 C15 C4 -3.7(17) . .
C1 C2 C15 C4 175.4(12) . .
S5 C2 C15 C4 0.3(17) . .
S5' C2 C15 C4 176(3) . .
C15' C2 C15 C11 173.3(16) . .
C1 C2 C15 C11 -8(2) . .
S5 C2 C15 C11 177.4(11) . .
S5' C2 C15 C11 -6.8(9) . .
C3 C4 C15 C2 1(2) . .
C16 C4 C15 C2 -177.6(18) . .
C3 C4 C15 C11 -175.7(16) . .
C16 C4 C15 C11 6(3) . .
C16' C5 C16 C4 1.5(16) . .
C6 C5 C16 C4 -179.6(12) . .
S6 C5 C16 C4 -2.1(17) . .
S6' C5 C16 C4 177(3) . .
C16' C5 C16 C12 178.4(17) . .
C6 C5 C16 C12 -3(2) . .
S6 C5 C16 C12 174.8(12) . .
S6' C5 C16 C12 -6.3(11) . .
C3 C4 C16 C5 2(2) . .
C15 C4 C16 C5 -179.0(19) . .
C3 C4 C16 C12 -174.7(15) . .
C15 C4 C16 C12 4(3) . .
C21 N1 C17 C18 96.2(14) . .
C19 N1 C17 C18 -84.0(14) . .
C21 N1 C19 C20 88.2(15) . .
C17 N1 C19 C20 -91.6(14) . .
C19 N1 C21 O10 4(2) . .
C17 N1 C21 O10 -176.4(13) . .
Eu1 O6 C22 O6 28.9(6) 1_545 2_655
Eu1 O6 C22 C25 -151.1(6) 1_545 .
C23 C8 C23 S1 -179(3) 2_655 2_655
C7 C8 C23 S1 1(3) . 2_655
S1 C8 C23 S1 -180(2) . 2_655
C23 C8 C23 C10 -2.0(18) 2_655 2_655
C7 C8 C23 C10 178.0(18) . 2_655
S1 C8 C23 C10 177(5) 2_655 2_655
S1 C8 C23 C10 -2(3) . 2_655
C23 C8 C23 C9 -0.8(15) 2_655 .
C7 C8 C23 C9 179.2(15) . .
S1 C8 C23 C9 179(4) 2_655 .
S1 C8 C23 C9 -1(2) . .
C23 C8 C23 C13 -178(2) 2_655 .
C7 C8 C23 C13 2(2) . .
S1 C8 C23 C13 1.8(15) 2_655 .
S1 C8 C23 C13 -177.8(12) . .
C10 C9 C23 S1 4(16) 2_655 2_655
C9 C9 C23 S1 -179(4) 2_655 2_655
C10 C9 C23 S1 -179(3) . 2_655
C24 C9 C23 S1 -2(6) . 2_655
S2 C9 C23 S1 2(5) 2_655 2_655
C9 C9 C23 C10 177(18) 2_655 2_655
C10 C9 C23 C10 177(15) . 2_655
C24 C9 C23 C10 -6(11) . 2_655
S1 C9 C23 C10 -4(16) 2_655 2_655
S2 C9 C23 C10 -2(12) 2_655 2_655
C10 C9 C23 C8 -174(14) 2_655 .
C9 C9 C23 C8 2(5) 2_655 .
C10 C9 C23 C8 3(2) . .
C24 C9 C23 C8 180(3) . .
S1 C9 C23 C8 -178(5) 2_655 .
S2 C9 C23 C8 -176.6(19) 2_655 .
C10 C9 C23 C13 3(15) 2_655 .
C9 C9 C23 C13 179(3) 2_655 .
C10 C9 C23 C13 180.0(15) . .
C24 C9 C23 C13 -4(5) . .
S1 C9 C23 C13 -1(2) 2_655 .
S2 C9 C23 C13 0(4) 2_655 .
S1 C13 C23 C10 172(12) 2_655 2_655
S1 C13 C23 C8 -12(10) 2_655 .
S1 C13 C23 C9 172(12) 2_655 .
C10 C9 C24 S2 9(16) 2_655 2_655
C9 C9 C24 S2 -168(5) 2_655 2_655
C10 C9 C24 S2 -168(4) . 2_655
C23 C9 C24 S2 15(7) . 2_655
S1 C9 C24 S2 15(6) 2_655 2_655
C9 C9 C24 C10 -176(19) 2_655 2_655
C10 C9 C24 C10 -177(15) . 2_655
C23 C9 C24 C10 7(12) . 2_655
S1 C9 C24 C10 6(13) 2_655 2_655
S2 C9 C24 C10 -9(16) 2_655 2_655
C10 C9 C24 C25 175(15) 2_655 .
C9 C9 C24 C25 -1(5) 2_655 .
C10 C9 C24 C25 -2(2) . .
C23 C9 C24 C25 -178(3) . .
S1 C9 C24 C25 -178.7(18) 2_655 .
S2 C9 C24 C25 167(6) 2_655 .
C10 C9 C24 C14 -3(16) 2_655 .
C9 C9 C24 C14 -179(3) 2_655 .
C10 C9 C24 C14 -179.8(15) . .
C23 C9 C24 C14 4(5) . .
S1 C9 C24 C14 3(4) 2_655 .
S2 C9 C24 C14 -11(3) 2_655 .
S2 C14 C24 C10 155(7) 2_655 2_655
S2 C14 C24 C9 156(7) 2_655 .
S2 C14 C24 C25 -22(4) 2_655 .
S2 C24 C25 C24 171(3) 2_655 2_655
C10 C24 C25 C24 1.2(19) 2_655 2_655
C9 C24 C25 C24 0.3(14) . 2_655
C14 C24 C25 C24 178(2) . 2_655
S2 C24 C25 C22 -9(3) 2_655 .
C10 C24 C25 C22 -178.8(19) 2_655 .
C9 C24 C25 C22 -179.7(14) . .
C14 C24 C25 C22 -2(2) . .
S2 C24 C25 S2 174(2) 2_655 .
C10 C24 C25 S2 4(3) 2_655 .
C9 C24 C25 S2 3(2) . .
C14 C24 C25 S2 -178.6(13) . .
C10 C24 C25 S2 -170(5) 2_655 2_655
C9 C24 C25 S2 -171(4) . 2_655
C14 C24 C25 S2 7.3(15) . 2_655
O6 C22 C25 C24 -166.6(12) 2_655 2_655
O6 C22 C25 C24 13.4(12) . 2_655
O6 C22 C25 C24 13.4(11) 2_655 .
O6 C22 C25 C24 -166.6(11) . .
O6 C22 C25 S2 -169.6(3) 2_655 .
O6 C22 C25 S2 10.4(3) . .
O6 C22 C25 S2 10.4(3) 2_655 2_655
O6 C22 C25 S2 -169.6(3) . 2_655
C14 S2 C25 C24 -161(4) 2_655 2_655
C10 S2 C25 C24 7(3) . 2_655
C9 S2 C25 C24 6(3) 2_655 2_655
C24 S2 C25 C24 -10(4) 2_655 .
C14 S2 C25 C24 -171(2) 2_655 .
C10 S2 C25 C24 -3.0(14) . .
C9 S2 C25 C24 -3.1(14) 2_655 .
C24 S2 C25 C22 173(3) 2_655 .
C14 S2 C25 C22 12(2) 2_655 .
C10 S2 C25 C22 179.4(10) . .
C9 S2 C25 C22 179.3(10) 2_655 .
C24 S2 C25 S2 -7(3) 2_655 2_655
C14 S2 C25 S2 -168(2) 2_655 2_655
C10 S2 C25 S2 -0.6(10) . 2_655
C9 S2 C25 S2 -0.7(10) 2_655 2_655
C16' C3' C4' S6' 0(2) . .
C15' C3' C4' S6' -179.7(14) . .
C16' C3' C4' S5' 179.4(14) . .
C15' C3' C4' S5' -1(2) . .
C5 S6' C4' C3' -1.8(16) . .
C5 S6' C4' S5' 179.4(15) . .
C2 S5' C4' C3' 1.6(16) . .
C2 S5' C4' S6' -179.6(15) . .
C15 C2 C15' C3' 2.5(16) . .
C1 C2 C15' C3' -176.6(12) . .
S5 C2 C15' C3' -168(3) . .
S5' C2 C15' C3' 2.4(18) . .
C15 C2 C15' C11' -179.4(19) . .
C1 C2 C15' C11' 2(3) . .
S5 C2 C15' C11' 10.6(12) . .
S5' C2 C15' C11' -179.5(14) . .
C4' C3' C15' C2 -1(2) . .
C16' C3' C15' C2 179(2) . .
C4' C3' C15' C11' -179.3(19) . .
C16' C3' C15' C11' 1(4) . .
C16 C5 C16' C3' -1.5(18) . .
C6 C5 C16' C3' 179.6(13) . .
S6 C5 C16' C3' 170(3) . .
S6' C5 C16' C3' -3.4(19) . .
C16 C5 C16' C12' 178.1(17) . .
C6 C5 C16' C12' -1(3) . .
S6 C5 C16' C12' -9.9(12) . .
S6' C5 C16' C12' 176.3(13) . .
C4' C3' C16' C5 2(3) . .
C15' C3' C16' C5 -178(2) . .
C4' C3' C16' C12' -177.5(19) . .
C15' C3' C16' C12' 3(4) . .
